data_7126718
loop_
_publ_author_name
'Mulholland, Katie D.'
'Yoon, Sangbin'
'Rennie, Christopher C.'
'Sitch, Eleanor K.'
'McKay, Alasdair I.'
'Edkins, Katharina'
'Edkins, Robert M.'

_publ_section_title
;
 Iridium-catalysed 3,5-bis-borylation of phthalonitrile enables access to
 a family of C<sub>4h</sub> octaarylphthalocyanines.
;
_journal_issue 60
_journal_name_full 'Chemical communications (Cambridge, England)'
_journal_page_first 8452
_journal_page_last 8455
_journal_paper_doi 10.1039/d0cc03161e
_journal_volume 56
_journal_year 2020
_chemical_formula_moiety 'C96 H34 F48 Mg N8 O, 2.5[C3H6O], 2.5[C6H14]'
_chemical_formula_sum 'C118.5 H84 F48 Mg N8 O3.5'
_chemical_formula_weight 2612.24
_space_group_crystal_system triclinic
_space_group_IT_number 2
_space_group_name_Hall '-P 1'
_space_group_name_H-M_alt 'P -1'
_atom_sites_solution_hydrogens mixed
_audit_creation_date 2020-06-15
_audit_creation_method
;
Olex2 1.3-dev
(compiled 2020.05.13 svn.r35546bd3 for OlexSys, GUI svn.r5830)
;
_audit_update_record
;
2020-06-16 deposited with the CCDC.	2020-06-18 downloaded from the CCDC.
;
_cell_angle_alpha 104.367(8)
_cell_angle_beta 101.254(8)
_cell_angle_gamma 97.571(10)
_cell_formula_units_Z 1
_cell_length_a 9.3959(12)
_cell_length_b 15.9579(18)
_cell_length_c 19.8503(14)
_cell_measurement_reflns_used 1665
_cell_measurement_temperature 150(2)
_cell_measurement_theta_max 52.4200
_cell_measurement_theta_min 6.3580
_cell_volume 2776.5(5)
_computing_cell_refinement 'CrysAlisPro 1.171.38.43b (Rigaku OD, 2015)'
_computing_data_collection 'CrysAlisPro 1.171.38.43b (Rigaku OD, 2015)'
_computing_data_reduction 'CrysAlisPro 1.171.38.43b (Rigaku OD, 2015)'
_computing_molecular_graphics 'Olex2 1.3-dev (Dolomanov et al., 2009)'
_computing_publication_material 'Olex2 1.3-dev (Dolomanov et al., 2009)'
_computing_structure_refinement 'SHELXL 2018/3 (Sheldrick, 2015)'
_computing_structure_solution 'SHELXT  (Sheldrick, 2015)'
_diffrn_ambient_environment N~2~
_diffrn_ambient_temperature 150(2)
_diffrn_detector 'CCD plate'
_diffrn_detector_area_resol_mean 10.5035
_diffrn_detector_type Atlas
_diffrn_measured_fraction_theta_full 0.896
_diffrn_measured_fraction_theta_max 0.896
_diffrn_measurement_details
;
List of Runs (angles in degrees, time in seconds):

  # Type    Start    End  Width  t~exp~   \w     \q     \k     \f   Frames
#--------------------------------------------------------------------------
  1  \w    -83.00 -34.00   1.00   10.00    --    0.00 178.00 150.00   49
  2  \w    -24.00  40.00   1.00   10.00    --    0.00  45.00  47.00   64
  3  \w     17.00  70.00   1.00   10.00    --    0.00  37.00  90.00   53
  4  \w     68.00 118.00   1.00   50.00    --   66.68  57.00 -90.00   50
  5  \w     30.00  92.00   1.00   50.00    --   66.68 -57.00   0.00   62
  6  \w     32.00 145.00   1.00   50.00    --   66.68  19.00-120.00  113
  7  \w     63.00 140.00   1.00   50.00    --   66.68  37.00 120.00   77
  8  \w     31.00  68.00   1.00   50.00    --   66.68-125.00   0.00   37
  9  \w     20.00  96.00   1.00   50.00    --   66.68 -77.00-150.00   76
 10  \w     56.00 122.00   1.00   50.00    --   66.68-125.00  30.00   66
 11  \w     -2.00  29.00   1.00   50.00    --   66.68 -37.00 -60.00   31
;
_diffrn_measurement_device 'four-circle diffractometer'
_diffrn_measurement_device_type 'SuperNova, Dual, Cu at zero, Atlas'
_diffrn_measurement_method '\w scans'
_diffrn_orient_matrix_type 'CrysAlisPro convention (1999,Acta A55,543-557)'
_diffrn_orient_matrix_UB_11 0.1599365000
_diffrn_orient_matrix_UB_12 0.0062723000
_diffrn_orient_matrix_UB_13 0.0410054000
_diffrn_orient_matrix_UB_21 -0.0219194000
_diffrn_orient_matrix_UB_22 -0.1012990000
_diffrn_orient_matrix_UB_23 -0.0214035000
_diffrn_orient_matrix_UB_31 0.0541294000
_diffrn_orient_matrix_UB_32 0.0009909000
_diffrn_orient_matrix_UB_33 -0.0682765000
_diffrn_radiation_monochromator mirror
_diffrn_radiation_probe x-ray
_diffrn_radiation_type 'Cu K\a'
_diffrn_radiation_wavelength 1.54184
_diffrn_reflns_av_R_equivalents 0.0646
_diffrn_reflns_av_unetI/netI 0.1172
_diffrn_reflns_Laue_measured_fraction_full 0.896
_diffrn_reflns_Laue_measured_fraction_max 0.896
_diffrn_reflns_limit_h_max 9
_diffrn_reflns_limit_h_min -6
_diffrn_reflns_limit_k_max 16
_diffrn_reflns_limit_k_min -16
_diffrn_reflns_limit_l_max 16
_diffrn_reflns_limit_l_min -20
_diffrn_reflns_number 10196
_diffrn_reflns_point_group_measured_fraction_full 0.896
_diffrn_reflns_point_group_measured_fraction_max 0.896
_diffrn_reflns_theta_full 54.312
_diffrn_reflns_theta_max 54.312
_diffrn_reflns_theta_min 4.734
_diffrn_source 'micro-focus sealed X-ray tube'
_diffrn_source_type 'SuperNova (Cu) X-ray Source'
_exptl_absorpt_coefficient_mu 1.393
_exptl_absorpt_correction_T_max 1.00000
_exptl_absorpt_correction_T_min 0.42814
_exptl_absorpt_correction_type multi-scan
_exptl_absorpt_process_details
;
CrysAlisPro 1.171.38.43b (Rigaku Oxford Diffraction, 2015)
Empirical absorption correction using spherical harmonics,
 implemented in SCALE3 ABSPACK scaling algorithm.
;
_exptl_crystal_colour 'clear light blue'
_exptl_crystal_colour_lustre clear
_exptl_crystal_colour_modifier light
_exptl_crystal_colour_primary blue
_exptl_crystal_density_diffrn 1.562
_exptl_crystal_description plate
_exptl_crystal_F_000 1442
_exptl_crystal_size_max 0.25
_exptl_crystal_size_mid 0.12
_exptl_crystal_size_min 0.01
_refine_diff_density_max 0.843
_refine_diff_density_min -0.334
_refine_diff_density_rms 0.075
_refine_ls_extinction_method none
_refine_ls_goodness_of_fit_ref 0.962
_refine_ls_hydrogen_treatment constr
_refine_ls_matrix_type full
_refine_ls_number_parameters 867
_refine_ls_number_reflns 6083
_refine_ls_number_restraints 389
_refine_ls_restrained_S_all 0.959
_refine_ls_R_factor_all 0.1428
_refine_ls_R_factor_gt 0.0852
_refine_ls_shift/su_max 0.000
_refine_ls_shift/su_mean 0.000
_refine_ls_structure_factor_coef Fsqd
_refine_ls_weighting_details 'w=1/[\s^2^(Fo^2^)+(0.1598P)^2^] where P=(Fo^2^+2Fc^2^)/3'
_refine_ls_weighting_scheme calc
_refine_ls_wR_factor_gt 0.2260
_refine_ls_wR_factor_ref 0.2732
_reflns_Friedel_coverage 0.000
_reflns_number_gt 3156
_reflns_number_total 6083
_reflns_threshold_expression 'I > 2\s(I)'
_cod_data_source_file d0cc03161e2.cif
_cod_data_source_block 159aim17
_cod_depositor_comments 'Adding full bibliography for 7126716--7126723.cif.'
_cod_original_formula_sum 'C118.50 H84 F48 Mg N8 O3.50'
_cod_database_code 7126718
_shelx_shelxl_version_number 2018/3
_shelx_space_group_comment
;
The symmetry employed for this shelxl refinement is uniquely defined
by the following loop, which should always be used as a source of
symmetry information in preference to the above space-group names.
They are only intended as comments.
;
_shelx_estimated_absorpt_t_max 0.986
_shelx_estimated_absorpt_t_min 0.722
_reflns_odcompleteness_completeness 91.56
_reflns_odcompleteness_iscentric 1
_reflns_odcompleteness_theta 52.57
_olex2_refinement_description
;
1. Fixed Uiso
 At 1.2 times of:
  All C(H) groups
 At 1.5 times of:
  All O(H,H) groups
2. Restrained distances
 C01J-F2
 1.328 with sigma of 0.02
 F01W-C01J
 1.328 with sigma of 0.02
 C023-F01Y
 1.328 with sigma of 0.02
 F3-C01J
 1.328 with sigma of 0.02
 C023-F024
 1.328 with sigma of 0.02
 C023-F01X
 1.328 with sigma of 0.02
 C023-F0
 1.328 with sigma of 0.02
 C023-F025
 1.328 with sigma of 0.02
 C023-F1
 1.328 with sigma of 0.02
 F01V-C01J
 1.328 with sigma of 0.02
 F01U-C01J
 1.328 with sigma of 0.02
 F007-C01J
 1.328 with sigma of 0.02
 Mg00-O1
 2 with sigma of 0.001
 C01R-F6 \\sim C01R-F5 \\sim C01R-F4
 with sigma of 0.02
3. Rigid bond restraints
 Mg00
 with sigma for 1-2 distances of 0.01 and sigma for 1-3 distances of 0.01
 Mg00, O1
 with sigma for 1-2 distances of 0.001 and sigma for 1-3 distances of 0.001
4. Uiso/Uaniso restraints and constraints
F4 \\sim F5 \\sim F6 \\sim C01R: within 2A with sigma of 0.04 and sigma for
terminal atoms of 0.08 within 2A
F013 \\sim C01R \\sim F00F \\sim F00B: within 2A with sigma of 0.04 and sigma
for terminal atoms of 0.08 within 2A
Mg00: within 2A with sigma of 0.04 and sigma for terminal atoms of 0.08 within
2A
Mg00 \\sim O1: within 2A with sigma of 0.001 and sigma for terminal atoms of
0.002 within 2A
Uanis(F3A) \\sim Ueq: with sigma of 0.01 and sigma for terminal atoms of 0.02
Uanis(F7) \\sim Ueq: with sigma of 0.01 and sigma for terminal atoms of 0.02
Uanis(F2) \\sim Ueq, Uanis(F3) \\sim Ueq, Uanis(F01W) \\sim Ueq, Uanis(F2A)
\\sim Ueq: with sigma of 0.01 and sigma for terminal atoms of 0.02
Uanis(F025) \\sim Ueq, Uanis(F0) \\sim Ueq, Uanis(F01X) \\sim Ueq, Uanis(F01Y)
\\sim Ueq, Uanis(F024) \\sim Ueq, Uanis(F1) \\sim Ueq: with sigma of 0.01 and
sigma for terminal atoms of 0.02
Uanis(F4) \\sim Ueq, Uanis(F6) \\sim Ueq: with sigma of 0.01 and sigma for
terminal atoms of 0.02
5. Rigid body (RIGU) restrains
 F00G, F01P, C01W, F021
 with sigma for 1-2 distances of 0.004 and sigma for 1-3 distances of 0.004
 F1A, F3A, F2A, C01S, F1B, F2B, F3B
 with sigma for 1-2 distances of 0.004 and sigma for 1-3 distances of 0.004
 F5, F00B, F00F, F013, C01R, F4, F6
 with sigma for 1-2 distances of 0.004 and sigma for 1-3 distances of 0.004
 F01V, F2, F01W, F007, C01J, F01U, F3
 with sigma for 1-2 distances of 0.004 and sigma for 1-3 distances of 0.004
 C00N, C00J, C00Q, C00K, C00U, C011
 with sigma for 1-2 distances of 0.004 and sigma for 1-3 distances of 0.004
 Mg00
 with sigma for 1-2 distances of 0.004 and sigma for 1-3 distances of 0.004
 F01X, C023, F024, F025, F0, F01Y, F1
 with sigma for 1-2 distances of 0.004 and sigma for 1-3 distances of 0.004
 F002, F00I, F015, C022, F8, F00J, F9
 with sigma for 1-2 distances of 0.004 and sigma for 1-3 distances of 0.004
6. Others
 Sof(F0)=Sof(F01Y)=Sof(F1)=1-FVAR(1)
 Sof(F01X)=Sof(F024)=Sof(F025)=FVAR(1)
 Sof(F2)=Sof(F01W)=Sof(F3)=1-FVAR(2)
 Sof(F007)=Sof(F01U)=Sof(F01V)=FVAR(2)
 Fixed Sof: F002(0.5) Mg00(0.5) F00B(0.70745) F1A(0.14319) F00F(0.70745)
 F00G(0.57209) F00I(0.5) F3A(0.14319) F013(0.70745) F015(0.5) F2A(0.14319)
 F01P(0.57209) F021(0.57209) F1B(0.85681) F2B(0.85681) F3B(0.85681) F4(0.29255)
 F5(0.29255) F6(0.29255) F7(0.42791) F01Q(0.42791) F00H(0.42791) F8(0.5)
 F00J(0.5) F9(0.5) O1(0.5) H1A(0.5) H1B(0.5)
7.a Riding coordinates:
 O1(H1A,H1B)
7.b Aromatic/amide H refined with riding coordinates:
 C00K(H00K), C00M(H00M), C00T(H00T), C00V(H00V), C00X(H00X), C00Y(H00Y),
 C010(H010), C011(H011), C018(H018), C01F(H01F), C01G(H01G), C01K(H01K),
 C01N(H01N), C01O(H01O), C01Q(H01Q), C01Z(H01Z)
;
_smtbx_masks_special_details
'A solvent mask was calculated and 185 electrons were found in a volume of 736\%A^3^ in 2 voids per unit cell. This is consistent with the presence of 2.5[C3H6O], 2.5[C6H14] per Formula Unit which account for 205 electrons per unit cell. The electron count is short because the ligand water molecule is only present in one side of the disordered complex, and when it is *not* present, the acetone/hexane solvent fills the void. In order to mask this, the mask was first calculated *including* the bound water molecule and the electron count pointed towards an equal amount of acetone and hexane (plus the water). The final R1 of that masked structure was 7.77%. Since we do not want to lose the information that there *is* a water molecule, we re-calcuated the mask with the ligand in position. This makes it impossible for the mask to evaluate the residual density nearby that bound water molecule, leading to a lower electron count than expected. '
_smtbx_masks_void_probe_radius 1.2
_smtbx_masks_void_truncation_radius 1.2
_olex2_submission_special_instructions 'No special instructions were received'

loop_
_space_group_symop_operation_xyz
'x, y, z'
'-x, -y, -z'

loop_
_atom_site_label
_atom_site_type_symbol
_atom_site_fract_x
_atom_site_fract_y
_atom_site_fract_z
_atom_site_U_iso_or_equiv
_atom_site_adp_type
_atom_site_occupancy
_atom_site_site_symmetry_order
_atom_site_calc_flag
_atom_site_refinement_flags_posn
_atom_site_refinement_flags_adp
_atom_site_refinement_flags_occupancy
_atom_site_disorder_assembly
_atom_site_disorder_group
F001 F 0.2725(6) 0.1242(3) 0.0693(3) 0.0894(17) Uani 1 1 d . . . . .
F002 F 0.956(5) 0.075(3) 0.0428(16) 0.074(6) Uani 0.5 1 d . . P A 2
Mg00 Mg 0.5734(6) 0.5293(3) 0.5088(2) 0.0523(14) Uani 0.5 1 d D U P . .
F004 F 0.3131(8) 0.1651(3) 0.1815(3) 0.116(2) Uani 1 1 d . . . . .
N005 N 0.5324(7) 0.4091(4) 0.3317(3) 0.0484(17) Uani 1 1 d . . . . .
F006 F 0.6627(7) 0.9249(4) 0.4466(3) 0.105(2) Uani 1 1 d . . . . .
F007 F 0.3421(8) 0.9549(3) 0.2275(3) 0.073(3) Uani 0.811(12) 1 d D . P B 1
N008 N 0.3514(8) 0.6598(4) 0.4454(3) 0.0510(18) Uani 1 1 d . . . . .
F009 F 0.4781(7) 0.1234(3) 0.1322(4) 0.116(2) Uani 1 1 d . . . . .
N00A N 0.4537(8) 0.5282(4) 0.4085(3) 0.0564(19) Uani 1 1 d . . . . .
F00B F -0.1419(18) 0.7018(11) -0.0299(8) 0.117(6) Uani 0.7074 1 d . U P C 1
F1A F 0.745(6) 0.324(3) 0.014(3) 0.089(15) Uani 0.1432 1 d . . P D 1
N00D N 0.4237(8) 0.6019(4) 0.5463(3) 0.062(2) Uani 1 1 d . . . . .
F00E F 0.5548(7) 0.8308(4) 0.3481(3) 0.129(3) Uani 1 1 d . . . . .
F00F F -0.0952(14) 0.5728(6) -0.0268(6) 0.095(3) Uani 0.7074 1 d . U P C 1
F00G F 0.608(4) -0.161(2) 0.1749(16) 0.135(11) Uani 0.5721 1 d . . P E 1
C00H C 0.2108(8) 0.6830(4) 0.1697(4) 0.0403(19) Uani 1 1 d . . . . .
F00I F 1.022(2) 0.2006(15) 0.1188(14) 0.090(6) Uani 0.5 1 d . . P A 1
C00J C 0.4077(9) 0.5169(5) 0.2856(4) 0.0453(19) Uani 1 1 d . . . . .
C00K C 0.3281(9) 0.5531(4) 0.1766(4) 0.045(2) Uani 1 1 d . . . . .
H00K H 0.313616 0.540142 0.127179 0.054 Uiso 1 1 calc R U . . .
F00L F 0.5519(8) 0.9649(5) 0.3618(4) 0.136(3) Uani 1 1 d . . . . .
C00M C 0.0947(9) 0.6451(5) 0.1116(4) 0.048(2) Uani 1 1 d . . . . .
H00M H 0.061796 0.584440 0.098329 0.058 Uiso 1 1 calc R U . . .
C00N C 0.3621(9) 0.5922(5) 0.3211(4) 0.050(2) Uani 1 1 d . . . . .
C00O C 0.4367(9) 0.4186(5) 0.1689(3) 0.043(2) Uani 1 1 d . . . . .
C00P C 0.4269(9) 0.2615(5) 0.1273(4) 0.048(2) Uani 1 1 d . . . . .
C00Q C 0.3922(9) 0.4957(5) 0.2111(4) 0.0454(19) Uani 1 1 d . . . . .
F3A F 0.515(5) 0.364(2) -0.043(2) 0.066(9) Uani 0.1432 1 d . U P D 1
C00S C 0.0244(9) 0.6951(5) 0.0717(4) 0.050(2) Uani 1 1 d . . . . .
C00T C 0.2476(9) 0.8571(5) 0.6245(4) 0.051(2) Uani 1 1 d . . . . .
H00T H 0.210725 0.908099 0.623117 0.061 Uiso 1 1 calc R U . . .
C00U C 0.2851(9) 0.6282(5) 0.2124(4) 0.047(2) Uani 1 1 d . . . . .
C00V C 0.3928(9) 0.3339(5) 0.1721(4) 0.044(2) Uani 1 1 d . . . . .
H00V H 0.338965 0.325065 0.205238 0.053 Uiso 1 1 calc R U . . .
C00W C 0.3697(9) 0.6623(5) 0.5141(4) 0.051(2) Uani 1 1 d . . . . .
C00X C 0.5070(9) 0.2727(5) 0.0782(4) 0.054(2) Uani 1 1 d . . . . .
H00X H 0.529983 0.224248 0.048182 0.065 Uiso 1 1 calc R U . . .
C00Y C 0.2562(9) 0.7726(5) 0.1873(4) 0.050(2) Uani 1 1 d . . . . .
H00Y H 0.334271 0.800027 0.226739 0.060 Uiso 1 1 calc R U . . .
C00Z C 0.7591(9) 0.1086(5) 0.2445(4) 0.054(2) Uani 1 1 d . . . . .
C010 C 0.0733(9) 0.7841(5) 0.0901(4) 0.050(2) Uani 1 1 d . . . . .
H010 H 0.028143 0.817864 0.063409 0.060 Uiso 1 1 calc R U . . .
C011 C 0.3005(8) 0.6497(4) 0.2864(4) 0.046(2) Uani 1 1 d . . . . .
H011 H 0.271268 0.699495 0.311182 0.055 Uiso 1 1 calc R U . . .
C012 C 0.3288(9) 0.7305(5) 0.5666(4) 0.049(2) Uani 1 1 d . . . . .
F013 F -0.2271(11) 0.6307(7) 0.0364(6) 0.100(3) Uani 0.7074 1 d . U P C 1
C014 C 0.7317(9) 0.1670(5) 0.3104(4) 0.052(2) Uani 1 1 d . . . . .
F015 F 0.750(2) 0.1343(14) 0.0299(10) 0.105(7) Uani 0.5 1 d . . P A 2
C016 C 0.1895(9) 0.8233(5) 0.1480(4) 0.047(2) Uani 1 1 d . . . . .
C017 C 0.3714(11) 0.1706(5) 0.1277(5) 0.059(2) Uani 1 1 d . . . . .
C018 C 0.7258(9) 0.0176(5) 0.2286(4) 0.055(2) Uani 1 1 d . . . . .
H018 H 0.688604 -0.008283 0.260309 0.066 Uiso 1 1 calc R U . . .
C019 C 0.5832(9) 0.3718(5) 0.3820(4) 0.053(2) Uani 1 1 d . . . . .
C01A C 0.3882(10) 0.5971(5) 0.3970(4) 0.054(2) Uani 1 1 d . . . . .
C01B C 0.5530(9) 0.3564(5) 0.0739(4) 0.052(2) Uani 1 1 d . . . . .
F2A F 0.701(6) 0.438(3) 0.033(3) 0.060(9) Uani 0.1432 1 d . U P D 1
C01D C 0.4700(9) 0.4793(5) 0.3428(4) 0.051(2) Uani 1 1 d . . . . .
C01E C 0.4045(11) 0.8916(5) 0.4190(4) 0.061(2) Uani 1 1 d . . . . .
C01F C 0.5163(9) 0.4281(5) 0.1178(4) 0.052(2) Uani 1 1 d . . . . .
H01F H 0.545208 0.484044 0.113163 0.063 Uiso 1 1 calc R U . . .
C01G C 0.6767(9) 0.2432(5) 0.3082(4) 0.055(2) Uani 1 1 d . . . . .
H01G H 0.660625 0.260289 0.266241 0.065 Uiso 1 1 calc R U . . .
C01H C 0.7470(10) -0.0345(5) 0.1671(5) 0.061(2) Uani 1 1 d . . . . .
C01I C 0.8345(10) 0.0913(6) 0.1326(4) 0.062(2) Uani 1 1 d . . . . .
C01J C 0.2478(11) 0.9215(5) 0.1673(4) 0.066(2) Uani 1 1 d D . . . .
C01K C 0.3990(11) 0.8545(5) 0.4759(4) 0.059(2) Uani 1 1 d . . . . .
H01K H 0.482686 0.836910 0.497388 0.071 Uiso 1 1 calc R U . . .
C01L C 0.6465(9) 0.2925(5) 0.3688(4) 0.052(2) Uani 1 1 d . . . . .
C01M C 0.2731(10) 0.8436(5) 0.5006(4) 0.050(2) Uani 1 1 d . . . . .
C01N C 0.8154(10) 0.1454(5) 0.1949(4) 0.060(2) Uani 1 1 d . . . . .
H01N H 0.839719 0.206248 0.204302 0.072 Uiso 1 1 calc R U . . .
C01O C 0.7969(10) 0.0010(6) 0.1166(4) 0.061(2) Uani 1 1 d . . . . .
H01O H 0.804704 -0.035249 0.073433 0.073 Uiso 1 1 calc R U . . .
F01P F 0.8310(17) -0.1630(9) 0.1823(8) 0.097(4) Uani 0.5721 1 d . . P E 1
C01Q C 0.1501(10) 0.8696(5) 0.4687(4) 0.061(2) Uani 1 1 d . . . . .
H01Q H 0.065664 0.864668 0.486361 0.073 Uiso 1 1 calc R U . . .
C01R C -0.1037(12) 0.6508(6) 0.0089(5) 0.071(2) Uani 1 1 d D U . . .
C01S C 0.6390(13) 0.3698(7) 0.0196(5) 0.071(3) Uani 1 1 d . . . . .
C01T C 0.2797(10) 0.8083(5) 0.5630(4) 0.052(2) Uani 1 1 d . . . . .
F01U F 0.3236(14) 0.9383(5) 0.1194(5) 0.129(4) Uani 0.811(12) 1 d D . P B 1
F01V F 0.1456(11) 0.9665(6) 0.1628(8) 0.147(6) Uani 0.811(12) 1 d D . P B 1
C01W C 0.7063(15) -0.1328(7) 0.1497(6) 0.082(3) Uani 1 1 d . . . . .
F01X F 0.0281(18) 0.9562(13) 0.3192(8) 0.143(6) Uani 0.71(2) 1 d D U P F 1
C01Y C 0.5449(12) 0.9033(7) 0.3954(5) 0.074(3) Uani 1 1 d . . . . .
C01Z C 0.2776(12) 0.9162(6) 0.3868(4) 0.071(3) Uani 1 1 d . . . . .
H01Z H 0.278958 0.941280 0.349301 0.085 Uiso 1 1 calc R U . . .
C020 C 0.1494(12) 0.9034(6) 0.4103(5) 0.073(3) Uani 1 1 d . . . . .
F021 F 0.692(3) -0.1754(10) 0.0829(9) 0.113(6) Uani 0.5721 1 d . . P E 1
C022 C 0.8847(14) 0.1323(8) 0.0792(6) 0.083(3) Uani 1 1 d . . . . .
C023 C 0.0198(16) 0.9350(8) 0.3779(6) 0.106(4) Uani 1 1 d D . . . .
F024 F -0.1018(12) 0.8687(11) 0.3586(9) 0.150(6) Uani 0.71(2) 1 d D U P F 1
F025 F -0.017(2) 1.0009(12) 0.4205(8) 0.173(7) Uani 0.71(2) 1 d D U P F 1
F0 F 0.068(4) 1.0262(13) 0.397(2) 0.144(10) Uani 0.29(2) 1 d D U P F 2
F01Y F -0.009(4) 0.904(2) 0.3072(10) 0.106(9) Uani 0.29(2) 1 d D U P F 2
F1 F -0.085(3) 0.934(3) 0.4110(19) 0.124(10) Uani 0.29(2) 1 d D U P F 2
F2 F 0.189(4) 0.9556(15) 0.2241(13) 0.076(9) Uani 0.189(12) 1 d D U P B 2
F01W F 0.171(4) 0.956(2) 0.1222(13) 0.051(8) Uani 0.189(12) 1 d D U P B 2
F3 F 0.387(2) 0.947(3) 0.174(3) 0.116(11) Uani 0.189(12) 1 d D U P B 2
F1B F 0.6565(11) 0.2971(6) -0.0222(5) 0.105(3) Uani 0.8568 1 d . . P D 2
F2B F 0.7734(11) 0.4193(8) 0.0514(5) 0.134(4) Uani 0.8568 1 d . . P D 2
F3B F 0.5834(13) 0.4150(7) -0.0220(5) 0.129(4) Uani 0.8568 1 d . . P D 2
F4 F -0.190(3) 0.5887(18) 0.0142(17) 0.105(8) Uani 0.2925 1 d D U P C 2
F5 F -0.056(3) 0.6173(18) -0.0461(12) 0.096(7) Uani 0.2925 1 d D U P C 2
F6 F -0.183(4) 0.701(2) -0.012(2) 0.086(9) Uani 0.2925 1 d D U P C 2
F7 F 0.804(3) -0.1724(16) 0.1352(18) 0.146(10) Uani 0.4279 1 d . U P E 2
F01Q F 0.642(5) -0.161(2) 0.1976(15) 0.093(9) Uani 0.4279 1 d . . P E 2
F00H F 0.586(3) -0.1647(16) 0.0904(12) 0.139(9) Uani 0.4279 1 d . . P E 2
F8 F 0.807(2) 0.1796(16) 0.0526(14) 0.106(8) Uani 0.5 1 d . . P A 1
F00J F 0.949(3) 0.2094(15) 0.1029(14) 0.107(7) Uani 0.5 1 d . . P A 2
F9 F 0.936(5) 0.087(3) 0.0268(17) 0.079(6) Uani 0.5 1 d . . P A 1
O1 O 0.7737(8) 0.6051(8) 0.5324(7) 0.109(5) Uani 0.5 1 d D U P . .
H1A H 0.823184 0.617803 0.503558 0.164 Uiso 0.5 1 d R U P . .
H1B H 0.828574 0.631803 0.573718 0.164 Uiso 0.5 1 d R U P . .

loop_
_atom_site_aniso_label
_atom_site_aniso_U_11
_atom_site_aniso_U_22
_atom_site_aniso_U_33
_atom_site_aniso_U_23
_atom_site_aniso_U_13
_atom_site_aniso_U_12
F001 0.109(4) 0.065(3) 0.070(4) 0.009(3) -0.008(3) -0.006(3)
F002 0.116(12) 0.106(12) 0.032(13) 0.041(10) 0.036(11) 0.065(9)
Mg00 0.097(4) 0.052(3) 0.015(3) 0.010(2) 0.015(3) 0.036(3)
F004 0.217(7) 0.055(3) 0.093(5) 0.026(3) 0.081(5) 0.013(4)
N005 0.078(5) 0.049(4) 0.026(4) 0.014(3) 0.008(3) 0.037(4)
F006 0.085(4) 0.150(5) 0.053(4) 0.001(4) 0.007(3) -0.007(4)
F007 0.107(6) 0.046(3) 0.049(4) 0.011(3) -0.010(4) -0.004(3)
N008 0.095(5) 0.054(4) 0.011(4) 0.007(3) 0.015(3) 0.039(4)
F009 0.106(5) 0.050(3) 0.182(7) 0.039(4) -0.004(4) 0.027(3)
N00A 0.094(6) 0.060(4) 0.027(4) 0.016(3) 0.012(4) 0.053(4)
F00B 0.131(13) 0.108(8) 0.087(10) 0.066(8) -0.059(8) -0.014(7)
F1A 0.13(3) 0.08(3) 0.11(4) 0.06(3) 0.09(2) 0.05(3)
N00D 0.102(6) 0.072(4) 0.023(4) 0.019(3) 0.013(4) 0.048(4)
F00E 0.117(5) 0.129(5) 0.104(5) -0.046(4) 0.061(4) -0.007(4)
F00F 0.092(8) 0.081(6) 0.079(7) -0.014(5) -0.023(5) 0.035(6)
F00G 0.146(16) 0.080(12) 0.19(3) 0.010(17) 0.10(2) 0.021(12)
C00H 0.065(6) 0.040(5) 0.017(5) 0.008(3) 0.008(4) 0.019(4)
F00I 0.118(14) 0.109(9) 0.062(10) 0.036(7) 0.039(9) 0.040(9)
C00J 0.061(5) 0.049(4) 0.032(4) 0.016(3) 0.011(4) 0.023(4)
C00K 0.078(6) 0.049(4) 0.012(4) 0.010(3) 0.008(4) 0.023(4)
F00L 0.135(6) 0.180(7) 0.116(5) 0.089(5) 0.044(5) -0.003(5)
C00M 0.071(6) 0.037(4) 0.036(5) 0.012(4) 0.004(4) 0.016(4)
C00N 0.084(6) 0.054(5) 0.015(4) 0.010(3) 0.007(4) 0.030(4)
C00O 0.072(6) 0.046(5) 0.015(4) 0.012(3) 0.004(4) 0.026(4)
C00P 0.081(6) 0.052(5) 0.013(4) 0.007(4) 0.006(4) 0.027(4)
C00Q 0.066(6) 0.052(4) 0.024(4) 0.015(3) 0.010(4) 0.026(4)
F3A 0.100(14) 0.070(18) 0.037(13) 0.023(13) 0.039(9) 0.000(13)
C00S 0.066(6) 0.056(5) 0.032(5) 0.019(4) 0.004(4) 0.022(4)
C00T 0.062(6) 0.056(5) 0.039(5) 0.019(4) 0.008(4) 0.026(4)
C00U 0.067(6) 0.045(4) 0.035(4) 0.015(3) 0.012(4) 0.022(4)
C00V 0.067(6) 0.054(5) 0.020(5) 0.014(4) 0.010(4) 0.029(4)
C00W 0.081(6) 0.054(5) 0.022(5) 0.011(4) 0.010(4) 0.035(4)
C00X 0.083(7) 0.050(5) 0.037(5) 0.018(4) 0.012(5) 0.034(4)
C00Y 0.070(6) 0.057(5) 0.024(5) 0.011(4) 0.006(4) 0.022(4)
C00Z 0.071(6) 0.068(6) 0.028(5) 0.009(4) 0.009(4) 0.041(5)
C010 0.071(6) 0.045(5) 0.035(5) 0.015(4) 0.007(4) 0.015(4)
C011 0.072(6) 0.043(4) 0.024(4) 0.008(3) 0.010(4) 0.022(4)
C012 0.076(6) 0.053(5) 0.024(5) 0.014(4) 0.012(4) 0.029(4)
F013 0.081(6) 0.090(6) 0.108(8) 0.006(6) 0.006(5) 0.011(5)
C014 0.074(6) 0.054(5) 0.033(5) 0.008(4) 0.017(4) 0.035(4)
F015 0.137(13) 0.18(2) 0.060(11) 0.087(13) 0.053(8) 0.085(12)
C016 0.075(6) 0.043(4) 0.032(5) 0.019(4) 0.014(4) 0.027(4)
C017 0.073(7) 0.044(5) 0.050(6) 0.005(4) 0.002(5) 0.014(5)
C018 0.074(6) 0.049(5) 0.044(6) 0.002(4) 0.020(4) 0.029(4)
C019 0.070(6) 0.050(5) 0.043(6) 0.013(4) 0.013(4) 0.031(4)
C01A 0.088(7) 0.051(5) 0.034(5) 0.019(4) 0.016(4) 0.029(5)
C01B 0.075(6) 0.066(6) 0.027(5) 0.014(4) 0.022(4) 0.040(5)
F2A 0.079(16) 0.066(9) 0.048(17) 0.019(10) 0.031(12) 0.035(9)
C01D 0.076(6) 0.057(5) 0.027(5) 0.016(4) 0.008(4) 0.031(5)
C01E 0.083(7) 0.056(5) 0.034(5) -0.001(4) 0.008(5) 0.014(5)
C01F 0.092(7) 0.048(5) 0.023(5) 0.016(4) 0.013(4) 0.026(4)
C01G 0.078(6) 0.056(5) 0.039(5) 0.017(4) 0.017(4) 0.035(5)
C01H 0.081(7) 0.045(5) 0.050(6) -0.001(4) 0.014(5) 0.024(5)
C01I 0.078(7) 0.080(7) 0.036(6) 0.018(5) 0.016(5) 0.034(5)
C01J 0.099(6) 0.057(6) 0.041(5) 0.023(4) -0.003(4) 0.020(5)
C01K 0.095(8) 0.055(5) 0.020(5) 0.001(4) 0.008(5) 0.020(5)
C01L 0.082(7) 0.045(4) 0.032(5) 0.008(4) 0.011(4) 0.032(4)
C01M 0.068(6) 0.054(5) 0.036(5) 0.011(4) 0.023(5) 0.025(4)
C01N 0.098(7) 0.070(5) 0.021(5) 0.015(4) 0.017(5) 0.037(5)
C01O 0.092(7) 0.065(6) 0.022(5) 0.001(4) 0.011(4) 0.030(5)
F01P 0.123(10) 0.068(7) 0.104(10) 0.019(8) 0.024(8) 0.044(7)
C01Q 0.083(7) 0.078(6) 0.041(5) 0.030(5) 0.021(5) 0.044(5)
C01R 0.087(7) 0.061(5) 0.062(6) 0.018(4) 0.000(5) 0.032(5)
C01S 0.110(7) 0.064(6) 0.053(6) 0.019(5) 0.039(5) 0.036(5)
C01T 0.090(7) 0.049(5) 0.021(5) 0.007(4) 0.012(4) 0.031(5)
F01U 0.222(11) 0.074(5) 0.073(6) 0.016(4) 0.039(6) -0.036(6)
F01V 0.118(7) 0.046(5) 0.237(16) 0.020(9) -0.032(8) 0.033(5)
C01W 0.098(9) 0.080(8) 0.071(7) 0.005(6) 0.039(7) 0.037(7)
F01X 0.161(11) 0.201(13) 0.111(8) 0.120(9) 0.018(7) 0.062(10)
C01Y 0.090(9) 0.090(7) 0.038(7) 0.009(6) 0.024(6) 0.006(6)
C01Z 0.116(9) 0.075(6) 0.036(6) 0.023(5) 0.031(6) 0.037(6)
C020 0.101(8) 0.084(6) 0.064(7) 0.046(6) 0.034(6) 0.056(6)
F021 0.175(17) 0.071(7) 0.064(7) -0.025(6) 0.008(9) 0.036(11)
C022 0.111(8) 0.100(6) 0.069(7) 0.038(5) 0.045(6) 0.059(5)
C023 0.143(10) 0.132(8) 0.077(7) 0.071(6) 0.025(7) 0.058(7)
F024 0.111(8) 0.206(11) 0.146(12) 0.090(9) -0.006(7) 0.047(7)
F025 0.175(15) 0.196(11) 0.181(10) 0.059(9) 0.048(9) 0.134(11)
F0 0.125(18) 0.133(10) 0.176(19) 0.038(12) 0.029(14) 0.052(11)
F01Y 0.118(17) 0.126(16) 0.084(8) 0.058(10) -0.008(9) 0.049(14)
F1 0.115(15) 0.16(2) 0.120(16) 0.057(15) 0.024(12) 0.054(13)
F2 0.144(19) 0.050(13) 0.044(11) 0.026(10) 0.020(12) 0.024(13)
F01W 0.096(15) 0.027(13) 0.034(11) 0.016(10) 0.010(10) 0.018(11)
F3 0.094(9) 0.13(2) 0.12(2) 0.035(17) 0.002(11) 0.019(12)
F1B 0.164(9) 0.082(5) 0.093(8) 0.014(4) 0.085(6) 0.047(6)
F2B 0.124(8) 0.174(9) 0.090(7) 0.013(6) 0.051(6) -0.009(7)
F3B 0.181(10) 0.174(9) 0.114(8) 0.109(8) 0.093(7) 0.093(7)
F4 0.113(14) 0.092(12) 0.099(15) 0.039(12) -0.007(11) 0.005(10)
F5 0.073(15) 0.111(18) 0.069(13) -0.021(12) -0.012(9) 0.025(14)
F6 0.082(14) 0.080(12) 0.084(16) 0.012(10) -0.010(10) 0.043(11)
F7 0.165(17) 0.110(12) 0.17(2) -0.005(15) 0.081(16) 0.069(12)
F01Q 0.19(2) 0.033(10) 0.053(11) 0.000(7) 0.044(12) 0.007(11)
F00H 0.20(3) 0.106(15) 0.063(14) 0.018(11) -0.032(15) -0.024(17)
F8 0.088(13) 0.153(19) 0.13(2) 0.095(16) 0.048(11) 0.070(12)
F00J 0.17(2) 0.099(7) 0.086(17) 0.038(9) 0.082(14) 0.039(12)
F9 0.126(18) 0.110(13) 0.044(13) 0.053(8) 0.047(12) 0.067(9)
O1 0.083(7) 0.157(13) 0.088(11) 0.031(10) 0.022(8) 0.026(7)

loop_
_atom_type_symbol
_atom_type_description
_atom_type_scat_dispersion_real
_atom_type_scat_dispersion_imag
_atom_type_scat_source
C C 0.0181 0.0091 'International Tables Vol C Tables 4.2.6.8 and 6.1.1.4'
F F 0.0727 0.0534 'International Tables Vol C Tables 4.2.6.8 and 6.1.1.4'
H H 0.0000 0.0000 'International Tables Vol C Tables 4.2.6.8 and 6.1.1.4'
Mg Mg 0.1719 0.1771 'International Tables Vol C Tables 4.2.6.8 and 6.1.1.4'
N N 0.0311 0.0180 'International Tables Vol C Tables 4.2.6.8 and 6.1.1.4'
O O 0.0492 0.0322 'International Tables Vol C Tables 4.2.6.8 and 6.1.1.4'

loop_
_geom_angle_atom_site_label_1
_geom_angle_atom_site_label_2
_geom_angle_atom_site_label_3
_geom_angle
_geom_angle_site_symmetry_1
_geom_angle_site_symmetry_3
_geom_angle_publ_flag
N00A Mg00 N00A 138.5(3) . 2_666 y
N00A Mg00 N00D 82.1(3) . 2_666 y
N00A Mg00 N00D 82.4(3) 2_666 2_666 y
N00D Mg00 N00A 84.1(3) . . y
N00D Mg00 N00A 82.5(3) . 2_666 y
N00D Mg00 N00D 138.4(3) . 2_666 y
O1 Mg00 N00A 110.4(5) . . y
O1 Mg00 N00A 111.1(5) . 2_666 y
O1 Mg00 N00D 110.7(5) . . y
O1 Mg00 N00D 110.9(5) . 2_666 y
C01D N005 C019 124.5(6) . . ?
C00W N008 C01A 123.4(6) . . ?
Mg00 N00A Mg00 41.5(3) . 2_666 ?
C01A N00A Mg00 122.9(5) . 2_666 ?
C01A N00A Mg00 122.6(5) . . ?
C01A N00A C01D 107.7(6) . . ?
C01D N00A Mg00 126.0(5) . . ?
C01D N00A Mg00 122.2(5) . 2_666 ?
Mg00 N00D Mg00 41.6(3) . 2_666 ?
C00W N00D Mg00 122.1(5) . . ?
C00W N00D Mg00 124.5(5) . 2_666 ?
C00W N00D C019 107.4(6) . 2_666 ?
C019 N00D Mg00 124.5(5) 2_666 . ?
C019 N00D Mg00 123.4(5) 2_666 2_666 ?
C00M C00H C00U 121.1(6) . . ?
C00M C00H C00Y 117.2(6) . . ?
C00Y C00H C00U 121.6(7) . . ?
C00N C00J C00Q 120.1(6) . . ?
C00N C00J C01D 104.5(6) . . ?
C00Q C00J C01D 135.3(7) . . ?
C00Q C00K H00K 118.3 . . ?
C00U C00K H00K 118.3 . . ?
C00U C00K C00Q 123.5(7) . . ?
C00H C00M H00M 119.1 . . ?
C00H C00M C00S 121.8(7) . . ?
C00S C00M H00M 119.1 . . ?
C00J C00N C01A 108.5(6) . . ?
C011 C00N C00J 123.3(7) . . ?
C011 C00N C01A 128.2(7) . . ?
C00V C00O C00Q 123.3(7) . . ?
C00V C00O C01F 116.8(7) . . ?
C01F C00O C00Q 119.6(6) . . ?
C00V C00P C017 121.6(8) . . ?
C00X C00P C00V 120.3(7) . . ?
C00X C00P C017 118.0(7) . . ?
C00J C00Q C00O 124.3(6) . . ?
C00K C00Q C00J 116.0(7) . . ?
C00K C00Q C00O 119.7(6) . . ?
C00M C00S C01R 119.8(7) . . ?
C010 C00S C00M 119.5(7) . . ?
C010 C00S C01R 120.6(7) . . ?
C014 C00T H00T 118.4 2_666 . ?
C01T C00T H00T 118.4 . . ?
C01T C00T C014 123.2(7) . 2_666 ?
C00K C00U C00H 119.1(6) . . ?
C00K C00U C011 120.8(6) . . ?
C011 C00U C00H 120.0(6) . . ?
C00O C00V C00P 121.8(7) . . ?
C00O C00V H00V 119.1 . . ?
C00P C00V H00V 119.1 . . ?
N008 C00W N00D 126.9(7) . . ?
N008 C00W C012 123.3(6) . . ?
N00D C00W C012 109.7(6) . . ?
C00P C00X H00X 120.4 . . ?
C00P C00X C01B 119.3(7) . . ?
C01B C00X H00X 120.4 . . ?
C00H C00Y H00Y 119.0 . . ?
C00H C00Y C016 122.0(7) . . ?
C016 C00Y H00Y 119.0 . . ?
C018 C00Z C014 121.7(7) . . ?
C018 C00Z C01N 117.9(7) . . ?
C01N C00Z C014 120.4(7) . . ?
C00S C010 H010 120.2 . . ?
C00S C010 C016 119.6(7) . . ?
C016 C010 H010 120.2 . . ?
C00N C011 C00U 116.2(7) . . ?
C00N C011 H011 121.9 . . ?
C00U C011 H011 121.9 . . ?
C01L C012 C00W 106.8(6) 2_666 . ?
C01T C012 C00W 132.5(6) . . ?
C01T C012 C01L 120.7(7) . 2_666 ?
C00T C014 C00Z 120.7(7) 2_666 . ?
C01G C014 C00T 118.6(7) . 2_666 ?
C01G C014 C00Z 120.6(7) . . ?
C00Y C016 C01J 120.2(7) . . ?
C010 C016 C00Y 119.8(7) . . ?
C010 C016 C01J 120.0(6) . . ?
F001 C017 F009 104.1(7) . . ?
F001 C017 C00P 114.0(7) . . ?
F004 C017 F001 106.5(8) . . ?
F004 C017 F009 104.2(7) . . ?
F004 C017 C00P 114.6(7) . . ?
F009 C017 C00P 112.4(8) . . ?
C00Z C018 H018 119.6 . . ?
C01H C018 C00Z 120.7(8) . . ?
C01H C018 H018 119.6 . . ?
N005 C019 N00D 126.2(6) . 2_666 ?
N005 C019 C01L 124.2(7) . . ?
N00D C019 C01L 109.6(6) 2_666 . ?
N008 C01A N00A 127.6(6) . . ?
N008 C01A C00N 123.4(7) . . ?
N00A C01A C00N 109.0(7) . . ?
C00X C01B C01F 120.1(7) . . ?
C00X C01B C01S 120.0(7) . . ?
C01F C01B C01S 119.8(7) . . ?
N005 C01D N00A 126.2(6) . . ?
N005 C01D C00J 123.6(7) . . ?
N00A C01D C00J 110.3(6) . . ?
C01K C01E C01Y 119.2(9) . . ?
C01Z C01E C01K 118.4(9) . . ?
C01Z C01E C01Y 122.4(9) . . ?
C00O C01F H01F 119.2 . . ?
C01B C01F C00O 121.6(7) . . ?
C01B C01F H01F 119.2 . . ?
C014 C01G H01G 120.6 . . ?
C01L C01G C014 118.7(7) . . ?
C01L C01G H01G 120.6 . . ?
C018 C01H C01O 121.8(8) . . ?
C018 C01H C01W 120.0(8) . . ?
C01O C01H C01W 118.0(8) . . ?
C01N C01I C022 118.7(9) . . ?
C01O C01I C01N 121.1(8) . . ?
C01O C01I C022 119.9(8) . . ?
F007 C01J C016 115.9(6) . . ?
F007 C01J F01U 103.3(8) . . ?
F01U C01J C016 109.2(7) . . ?
F01V C01J F007 109.7(9) . . ?
F01V C01J C016 113.1(9) . . ?
F01V C01J F01U 104.4(10) . . ?
F2 C01J C016 103.5(12) . . ?
F01W C01J C016 110.2(17) . . ?
F01W C01J F2 95.8(18) . . ?
F3 C01J C016 117(2) . . ?
F3 C01J F2 118(3) . . ?
F3 C01J F01W 110(2) . . ?
C01E C01K H01K 119.2 . . ?
C01M C01K C01E 121.6(9) . . ?
C01M C01K H01K 119.2 . . ?
C012 C01L C019 106.4(7) 2_666 . ?
C01G C01L C012 122.3(7) . 2_666 ?
C01G C01L C019 131.3(7) . . ?
C01K C01M C01T 117.9(8) . . ?
C01Q C01M C01K 118.8(7) . . ?
C01Q C01M C01T 123.2(8) . . ?
C00Z C01N H01N 119.9 . . ?
C01I C01N C00Z 120.2(8) . . ?
C01I C01N H01N 119.9 . . ?
C01H C01O H01O 121.0 . . ?
C01I C01O C01H 118.1(7) . . ?
C01I C01O H01O 121.0 . . ?
C01M C01Q H01Q 119.4 . . ?
C01M C01Q C020 121.2(9) . . ?
C020 C01Q H01Q 119.4 . . ?
F00B C01R C00S 113.1(11) . . ?
F00B C01R F013 104.8(11) . . ?
F00F C01R F00B 114.6(12) . . ?
F00F C01R C00S 115.1(9) . . ?
F00F C01R F013 100.3(10) . . ?
F013 C01R C00S 107.2(9) . . ?
F4 C01R C00S 117.3(15) . . ?
F4 C01R F5 104(2) . . ?
F4 C01R F6 106(3) . . ?
F5 C01R C00S 109.8(15) . . ?
F6 C01R C00S 115(2) . . ?
F6 C01R F5 103(2) . . ?
F1A C01S F3A 123(3) . . ?
F1A C01S C01B 115(2) . . ?
F3A C01S C01B 100.3(17) . . ?
F2A C01S F1A 102(3) . . ?
F2A C01S F3A 104(3) . . ?
F2A C01S C01B 113(3) . . ?
F1B C01S C01B 114.1(9) . . ?
F1B C01S F2B 107.7(11) . . ?
F1B C01S F3B 106.5(10) . . ?
F2B C01S C01B 111.3(9) . . ?
F3B C01S C01B 114.5(9) . . ?
F3B C01S F2B 101.9(10) . . ?
C00T C01T C012 116.4(6) . . ?
C00T C01T C01M 119.8(7) . . ?
C012 C01T C01M 123.6(7) . . ?
F00G C01W C01H 116.0(17) . . ?
F00G C01W F01P 103.2(19) . . ?
F00G C01W F021 113(2) . . ?
F01P C01W C01H 107.4(11) . . ?
F021 C01W C01H 115.2(12) . . ?
F021 C01W F01P 100.0(14) . . ?
F7 C01W C01H 115.0(16) . . ?
F7 C01W F01Q 112(2) . . ?
F7 C01W F00H 106.4(19) . . ?
F01Q C01W C01H 114.1(17) . . ?
F01Q C01W F00H 98(2) . . ?
F00H C01W C01H 109.8(14) . . ?
F006 C01Y F00E 108.0(10) . . ?
F006 C01Y F00L 106.2(9) . . ?
F006 C01Y C01E 114.4(8) . . ?
F00E C01Y C01E 110.9(8) . . ?
F00L C01Y F00E 104.8(8) . . ?
F00L C01Y C01E 111.9(9) . . ?
C01E C01Z H01Z 119.9 . . ?
C020 C01Z C01E 120.3(8) . . ?
C020 C01Z H01Z 119.9 . . ?
C01Q C020 C023 121.4(9) . . ?
C01Z C020 C01Q 119.5(9) . . ?
C01Z C020 C023 118.8(8) . . ?
F002 C022 F015 107(2) . . ?
F002 C022 C01I 106.2(17) . . ?
F015 C022 C01I 105.0(12) . . ?
C01I C022 F00I 107.2(13) . . ?
F8 C022 F00I 99.6(15) . . ?
F8 C022 C01I 119.0(14) . . ?
F8 C022 F9 106.3(18) . . ?
F00J C022 F002 117(3) . . ?
F00J C022 F015 104.7(15) . . ?
F00J C022 C01I 115.6(16) . . ?
F9 C022 F00I 99(3) . . ?
F9 C022 C01I 121.4(19) . . ?
F01X C023 C020 114.9(12) . . ?
F01X C023 F024 105.2(13) . . ?
F01X C023 F025 107.4(13) . . ?
F024 C023 C020 108.9(10) . . ?
F025 C023 C020 115.2(12) . . ?
F025 C023 F024 104.3(15) . . ?
F0 C023 C020 103.3(17) . . ?
F01Y C023 C020 109.5(16) . . ?
F01Y C023 F0 109(2) . . ?
F1 C023 C020 114.3(15) . . ?
F1 C023 F0 98(2) . . ?
F1 C023 F01Y 121(2) . . ?
Mg00 O1 H1A 127.9 . . ?
Mg00 O1 H1B 127.6 . . ?
H1A O1 H1B 104.5 . . ?

loop_
_geom_bond_atom_site_label_1
_geom_bond_atom_site_label_2
_geom_bond_distance
_geom_bond_site_symmetry_2
_geom_bond_publ_flag
F001 C017 1.315(9) . ?
F002 C022 1.35(3) . ?
Mg00 N00A 2.110(7) 2_666 y
Mg00 N00A 2.083(7) . y
Mg00 N00D 2.071(8) . y
Mg00 N00D 2.114(8) 2_666 y
Mg00 O1 2.0001(11) . y
F004 C017 1.308(10) . ?
N005 C019 1.328(9) . ?
N005 C01D 1.322(9) . ?
F006 C01Y 1.290(11) . ?
F007 C01J 1.282(9) . ?
N008 C00W 1.332(9) . ?
N008 C01A 1.337(9) . ?
F009 C017 1.334(9) . ?
N00A C01A 1.373(9) . ?
N00A C01D 1.391(9) . ?
F00B C01R 1.292(14) . ?
F1A C01S 1.31(5) . ?
N00D C00W 1.379(9) . ?
N00D C019 1.397(9) 2_666 ?
F00E C01Y 1.324(10) . ?
F00F C01R 1.291(13) . ?
F00G C01W 1.22(3) . ?
C00H C00M 1.369(9) . ?
C00H C00U 1.506(9) . ?
C00H C00Y 1.372(9) . ?
F00I C022 1.51(2) . ?
C00J C00N 1.399(10) . ?
C00J C00Q 1.406(10) . ?
C00J C01D 1.472(9) . ?
C00K H00K 0.9300 . ?
C00K C00Q 1.402(9) . ?
C00K C00U 1.384(10) . ?
F00L C01Y 1.318(10) . ?
C00M H00M 0.9300 . ?
C00M C00S 1.396(9) . ?
C00N C011 1.396(9) . ?
C00N C01A 1.458(10) . ?
C00O C00Q 1.467(10) . ?
C00O C00V 1.381(9) . ?
C00O C01F 1.398(10) . ?
C00P C00V 1.388(10) . ?
C00P C00X 1.373(10) . ?
C00P C017 1.478(11) . ?
F3A C01S 1.50(5) . ?
C00S C010 1.366(10) . ?
C00S C01R 1.501(12) . ?
C00T H00T 0.9300 . ?
C00T C014 1.423(9) 2_666 ?
C00T C01T 1.385(10) . ?
C00U C011 1.398(10) . ?
C00V H00V 0.9300 . ?
C00W C012 1.456(10) . ?
C00X H00X 0.9300 . ?
C00X C01B 1.378(10) . ?
C00Y H00Y 0.9300 . ?
C00Y C016 1.382(9) . ?
C00Z C014 1.496(10) . ?
C00Z C018 1.387(10) . ?
C00Z C01N 1.415(11) . ?
C010 H010 0.9300 . ?
C010 C016 1.371(10) . ?
C011 H011 0.9300 . ?
C012 C01L 1.404(9) 2_666 ?
C012 C01T 1.394(10) . ?
F013 C01R 1.407(14) . ?
C014 C01G 1.389(10) . ?
F015 C022 1.45(2) . ?
C016 C01J 1.515(11) . ?
C018 H018 0.9300 . ?
C018 C01H 1.362(10) . ?
C019 C01L 1.455(10) . ?
C01B C01F 1.383(10) . ?
C01B C01S 1.507(11) . ?
F2A C01S 1.10(5) . ?
C01E C01K 1.407(10) . ?
C01E C01Y 1.488(13) . ?
C01E C01Z 1.391(12) . ?
C01F H01F 0.9300 . ?
C01G H01G 0.9300 . ?
C01G C01L 1.368(10) . ?
C01H C01O 1.391(11) . ?
C01H C01W 1.500(13) . ?
C01I C01N 1.380(11) . ?
C01I C01O 1.377(11) . ?
C01I C022 1.493(13) . ?
C01J F01U 1.350(10) . ?
C01J F01V 1.276(10) . ?
C01J F2 1.376(17) . ?
C01J F01W 1.316(18) . ?
C01J F3 1.290(19) . ?
C01K H01K 0.9300 . ?
C01K C01M 1.373(11) . ?
C01M C01Q 1.372(11) . ?
C01M C01T 1.476(10) . ?
C01N H01N 0.9300 . ?
C01O H01O 0.9300 . ?
F01P C01W 1.425(19) . ?
C01Q H01Q 0.9300 . ?
C01Q C020 1.395(10) . ?
C01R F4 1.23(2) . ?
C01R F5 1.282(19) . ?
C01R F6 1.25(2) . ?
C01S F1B 1.298(12) . ?
C01S F2B 1.340(13) . ?
C01S F3B 1.304(12) . ?
C01W F021 1.302(18) . ?
C01W F7 1.22(2) . ?
C01W F01Q 1.36(3) . ?
C01W F00H 1.40(2) . ?
F01X C023 1.305(12) . ?
C01Z H01Z 0.9300 . ?
C01Z C020 1.382(12) . ?
C020 C023 1.472(14) . ?
C022 F8 1.25(2) . ?
C022 F00J 1.23(2) . ?
C022 F9 1.33(3) . ?
C023 F024 1.372(13) . ?
C023 F025 1.310(14) . ?
C023 F0 1.397(18) . ?
C023 F01Y 1.325(18) . ?
C023 F1 1.287(18) . ?
O1 H1A 0.8500 . ?
O1 H1B 0.8501 . ?

loop_
_geom_torsion_atom_site_label_1
_geom_torsion_atom_site_label_2
_geom_torsion_atom_site_label_3
_geom_torsion_atom_site_label_4
_geom_torsion
_geom_torsion_site_symmetry_1
_geom_torsion_site_symmetry_2
_geom_torsion_site_symmetry_3
_geom_torsion_site_symmetry_4
_geom_torsion_publ_flag
Mg00 N00A C01A N008 -21.0(12) . . . . ?
Mg00 N00A C01A N008 28.8(12) 2_666 . . . ?
Mg00 N00A C01A C00N 159.2(6) . . . . ?
Mg00 N00A C01A C00N -150.9(6) 2_666 . . . ?
Mg00 N00A C01D N005 19.3(12) . . . . ?
Mg00 N00A C01D N005 -31.2(12) 2_666 . . . ?
Mg00 N00A C01D C00J -160.4(5) . . . . ?
Mg00 N00A C01D C00J 149.2(5) 2_666 . . . ?
Mg00 N00D C00W N008 29.2(12) . . . . ?
Mg00 N00D C00W N008 -20.9(12) 2_666 . . . ?
Mg00 N00D C00W C012 -152.7(6) . . . . ?
Mg00 N00D C00W C012 157.1(6) 2_666 . . . ?
N005 C019 C01L C012 -173.7(8) . . . 2_666 ?
N005 C019 C01L C01G 4.4(15) . . . . ?
N008 C00W C012 C01L 175.5(8) . . . 2_666 ?
N008 C00W C012 C01T -7.1(15) . . . . ?
N00D C00W C012 C01L -2.6(10) . . . 2_666 ?
N00D C00W C012 C01T 174.8(9) . . . . ?
N00D C019 C01L C012 2.7(9) 2_666 . . 2_666 ?
N00D C019 C01L C01G -179.3(9) 2_666 . . . ?
C00H C00M C00S C010 1.0(12) . . . . ?
C00H C00M C00S C01R -179.3(8) . . . . ?
C00H C00U C011 C00N 176.0(7) . . . . ?
C00H C00Y C016 C010 0.6(12) . . . . ?
C00H C00Y C016 C01J -177.1(8) . . . . ?
C00J C00N C011 C00U 0.3(12) . . . . ?
C00J C00N C01A N008 -177.5(8) . . . . ?
C00J C00N C01A N00A 2.3(10) . . . . ?
C00K C00U C011 C00N 0.6(11) . . . . ?
C00M C00H C00U C00K 49.1(11) . . . . ?
C00M C00H C00U C011 -126.3(8) . . . . ?
C00M C00H C00Y C016 -0.6(11) . . . . ?
C00M C00S C010 C016 -0.9(12) . . . . ?
C00M C00S C01R F00B -169.1(11) . . . . ?
C00M C00S C01R F00F -34.7(15) . . . . ?
C00M C00S C01R F013 75.9(10) . . . . ?
C00M C00S C01R F4 37(2) . . . . ?
C00M C00S C01R F5 -81.6(17) . . . . ?
C00M C00S C01R F6 162(2) . . . . ?
C00N C00J C00Q C00K -0.8(11) . . . . ?
C00N C00J C00Q C00O 179.9(8) . . . . ?
C00N C00J C01D N005 -176.6(8) . . . . ?
C00N C00J C01D N00A 3.1(9) . . . . ?
C00P C00X C01B C01F -1.1(12) . . . . ?
C00P C00X C01B C01S -179.1(8) . . . . ?
C00Q C00J C00N C011 -0.1(13) . . . . ?
C00Q C00J C00N C01A 178.9(7) . . . . ?
C00Q C00J C01D N005 0.9(15) . . . . ?
C00Q C00J C01D N00A -179.5(9) . . . . ?
C00Q C00K C00U C00H -177.2(7) . . . . ?
C00Q C00K C00U C011 -1.8(12) . . . . ?
C00Q C00O C00V C00P 174.6(7) . . . . ?
C00Q C00O C01F C01B -176.1(8) . . . . ?
C00S C010 C016 C00Y 0.2(12) . . . . ?
C00S C010 C016 C01J 177.9(7) . . . . ?
C00T C014 C01G C01L 0.9(12) 2_666 . . . ?
C00U C00H C00M C00S 179.8(7) . . . . ?
C00U C00H C00Y C016 179.4(7) . . . . ?
C00U C00K C00Q C00J 1.8(11) . . . . ?
C00U C00K C00Q C00O -178.9(7) . . . . ?
C00V C00O C00Q C00J 51.7(12) . . . . ?
C00V C00O C00Q C00K -127.5(8) . . . . ?
C00V C00O C01F C01B -1.8(11) . . . . ?
C00V C00P C00X C01B -0.1(12) . . . . ?
C00V C00P C017 F001 111.0(9) . . . . ?
C00V C00P C017 F004 -12.1(12) . . . . ?
C00V C00P C017 F009 -130.9(8) . . . . ?
C00W N008 C01A N00A -2.5(14) . . . . ?
C00W N008 C01A C00N 177.2(8) . . . . ?
C00W C012 C01T C00T 178.6(9) . . . . ?
C00W C012 C01T C01M -6.8(15) . . . . ?
C00X C00P C00V C00O 0.4(12) . . . . ?
C00X C00P C017 F001 -65.4(11) . . . . ?
C00X C00P C017 F004 171.5(8) . . . . ?
C00X C00P C017 F009 52.7(10) . . . . ?
C00X C01B C01F C00O 2.1(12) . . . . ?
C00X C01B C01S F1A -44(3) . . . . ?
C00X C01B C01S F3A 89.8(18) . . . . ?
C00X C01B C01S F2A -160(3) . . . . ?
C00X C01B C01S F1B 3.2(14) . . . . ?
C00X C01B C01S F2B -118.9(11) . . . . ?
C00X C01B C01S F3B 126.3(11) . . . . ?
C00Y C00H C00M C00S -0.3(11) . . . . ?
C00Y C00H C00U C00K -130.9(8) . . . . ?
C00Y C00H C00U C011 53.7(10) . . . . ?
C00Y C016 C01J F007 -11.6(12) . . . . ?
C00Y C016 C01J F01U 104.5(10) . . . . ?
C00Y C016 C01J F01V -139.6(11) . . . . ?
C00Y C016 C01J F2 -80.1(17) . . . . ?
C00Y C016 C01J F01W 178.4(17) . . . . ?
C00Y C016 C01J F3 51(3) . . . . ?
C00Z C014 C01G C01L 176.9(8) . . . . ?
C00Z C018 C01H C01O -2.5(14) . . . . ?
C00Z C018 C01H C01W -178.2(9) . . . . ?
C010 C00S C01R F00B 10.7(16) . . . . ?
C010 C00S C01R F00F 145.0(11) . . . . ?
C010 C00S C01R F013 -104.4(9) . . . . ?
C010 C00S C01R F4 -143(2) . . . . ?
C010 C00S C01R F5 98.2(17) . . . . ?
C010 C00S C01R F6 -18(2) . . . . ?
C010 C016 C01J F007 170.6(8) . . . . ?
C010 C016 C01J F01U -73.2(11) . . . . ?
C010 C016 C01J F01V 42.7(13) . . . . ?
C010 C016 C01J F2 102.1(17) . . . . ?
C010 C016 C01J F01W 0.6(19) . . . . ?
C010 C016 C01J F3 -127(3) . . . . ?
C011 C00N C01A N008 1.5(14) . . . . ?
C011 C00N C01A N00A -178.7(8) . . . . ?
C014 C00T C01T C012 2.6(12) 2_666 . . . ?
C014 C00T C01T C01M -172.3(8) 2_666 . . . ?
C014 C00Z C018 C01H 177.8(8) . . . . ?
C014 C00Z C01N C01I -177.2(8) . . . . ?
C014 C01G C01L C012 0.9(13) . . . 2_666 ?
C014 C01G C01L C019 -176.9(8) . . . . ?
C017 C00P C00V C00O -175.9(7) . . . . ?
C017 C00P C00X C01B 176.3(7) . . . . ?
C018 C00Z C014 C00T 36.0(12) . . . 2_666 ?
C018 C00Z C014 C01G -139.9(8) . . . . ?
C018 C00Z C01N C01I 0.7(13) . . . . ?
C018 C01H C01O C01I 4.3(14) . . . . ?
C018 C01H C01W F00G 27(2) . . . . ?
C018 C01H C01W F01P -87.6(13) . . . . ?
C018 C01H C01W F021 161.9(15) . . . . ?
C018 C01H C01W F7 -128(2) . . . . ?
C018 C01H C01W F01Q 3(3) . . . . ?
C018 C01H C01W F00H 112.1(17) . . . . ?
C019 N005 C01D N00A 3.6(14) . . . . ?
C019 N005 C01D C00J -176.8(8) . . . . ?
C019 N00D C00W N008 -177.1(8) 2_666 . . . ?
C019 N00D C00W C012 1.0(9) 2_666 . . . ?
C01A N008 C00W N00D -1.9(14) . . . . ?
C01A N008 C00W C012 -179.7(8) . . . . ?
C01A N00A C01D N005 177.9(8) . . . . ?
C01A N00A C01D C00J -1.8(9) . . . . ?
C01A C00N C011 C00U -178.6(8) . . . . ?
C01D N005 C019 N00D 1.7(13) . . . 2_666 ?
C01D N005 C019 C01L 177.5(8) . . . . ?
C01D N00A C01A N008 179.5(8) . . . . ?
C01D N00A C01A C00N -0.3(9) . . . . ?
C01D C00J C00N C011 177.8(7) . . . . ?
C01D C00J C00N C01A -3.2(9) . . . . ?
C01D C00J C00Q C00K -178.0(8) . . . . ?
C01D C00J C00Q C00O 2.8(14) . . . . ?
C01E C01K C01M C01Q 0.0(12) . . . . ?
C01E C01K C01M C01T -176.9(7) . . . . ?
C01E C01Z C020 C01Q 3.0(14) . . . . ?
C01E C01Z C020 C023 176.4(9) . . . . ?
C01F C00O C00Q C00J -134.4(8) . . . . ?
C01F C00O C00Q C00K 46.4(11) . . . . ?
C01F C00O C00V C00P 0.6(11) . . . . ?
C01F C01B C01S F1A 138(3) . . . . ?
C01F C01B C01S F3A -88.2(18) . . . . ?
C01F C01B C01S F2A 22(3) . . . . ?
C01F C01B C01S F1B -174.8(10) . . . . ?
C01F C01B C01S F2B 63.1(13) . . . . ?
C01F C01B C01S F3B -51.7(14) . . . . ?
C01K C01E C01Y F006 -36.3(12) . . . . ?
C01K C01E C01Y F00E 86.2(10) . . . . ?
C01K C01E C01Y F00L -157.1(8) . . . . ?
C01K C01E C01Z C020 -0.5(13) . . . . ?
C01K C01M C01Q C020 2.6(13) . . . . ?
C01K C01M C01T C00T 121.4(9) . . . . ?
C01K C01M C01T C012 -53.0(11) . . . . ?
C01L C012 C01T C00T -4.3(12) 2_666 . . . ?
C01L C012 C01T C01M 170.3(8) 2_666 . . . ?
C01M C01Q C020 C01Z -4.1(14) . . . . ?
C01M C01Q C020 C023 -177.3(10) . . . . ?
C01N C00Z C014 C00T -146.3(8) . . . 2_666 ?
C01N C00Z C014 C01G 37.8(12) . . . . ?
C01N C00Z C018 C01H 0.0(13) . . . . ?
C01N C01I C01O C01H -3.6(14) . . . . ?
C01N C01I C022 F002 153(2) . . . . ?
C01N C01I C022 F00I 52.3(15) . . . . ?
C01N C01I C022 F015 -93.0(14) . . . . ?
C01N C01I C022 F8 -60(2) . . . . ?
C01N C01I C022 F00J 21.9(19) . . . . ?
C01N C01I C022 F9 165(3) . . . . ?
C01O C01H C01W F00G -149(2) . . . . ?
C01O C01H C01W F01P 96.5(13) . . . . ?
C01O C01H C01W F021 -14(2) . . . . ?
C01O C01H C01W F7 56(2) . . . . ?
C01O C01H C01W F01Q -172(2) . . . . ?
C01O C01H C01W F00H -63.8(19) . . . . ?
C01O C01I C01N C00Z 1.2(14) . . . . ?
C01O C01I C022 F002 -32(3) . . . . ?
C01O C01I C022 F00I -132.8(13) . . . . ?
C01O C01I C022 F015 81.9(14) . . . . ?
C01O C01I C022 F8 115.3(18) . . . . ?
C01O C01I C022 F00J -163.3(15) . . . . ?
C01O C01I C022 F9 -20(3) . . . . ?
C01Q C01M C01T C00T -55.4(12) . . . . ?
C01Q C01M C01T C012 130.2(9) . . . . ?
C01Q C020 C023 F01X -173.1(14) . . . . ?
C01Q C020 C023 F024 -55.5(15) . . . . ?
C01Q C020 C023 F025 61.2(19) . . . . ?
C01Q C020 C023 F0 110(2) . . . . ?
C01Q C020 C023 F01Y -134.5(19) . . . . ?
C01Q C020 C023 F1 5(3) . . . . ?
C01R C00S C010 C016 179.3(8) . . . . ?
C01S C01B C01F C00O -179.9(8) . . . . ?
C01T C01M C01Q C020 179.3(8) . . . . ?
C01W C01H C01O C01I -179.9(9) . . . . ?
C01Y C01E C01K C01M 178.9(8) . . . . ?
C01Y C01E C01Z C020 179.6(8) . . . . ?
C01Z C01E C01K C01M -1.0(12) . . . . ?
C01Z C01E C01Y F006 143.6(9) . . . . ?
C01Z C01E C01Y F00E -93.9(11) . . . . ?
C01Z C01E C01Y F00L 22.8(13) . . . . ?
C01Z C020 C023 F01X 13.6(19) . . . . ?
C01Z C020 C023 F024 131.2(12) . . . . ?
C01Z C020 C023 F025 -112.1(16) . . . . ?
C01Z C020 C023 F0 -64(2) . . . . ?
C01Z C020 C023 F01Y 52(2) . . . . ?
C01Z C020 C023 F1 -169(2) . . . . ?
C022 C01I C01N C00Z 176.0(9) . . . . ?
C022 C01I C01O C01H -178.4(9) . . . . ?

loop_
_smtbx_masks_void_nr
_smtbx_masks_void_average_x
_smtbx_masks_void_average_y
_smtbx_masks_void_average_z
_smtbx_masks_void_volume
_smtbx_masks_void_count_electrons
_smtbx_masks_void_content
1 0.000 0.500 0.500 720.6 184.2 '2.5 acetone,2.5 hexane'
2 0.500 0.000 0.000 15.5 0.0 ?
